data_4327387
loop_
_publ_author_name
'Natalya V. Timosheva'
'A. Chandrasekaran'
'Robert R. Holmes'

_publ_section_title
;
 Phosphorus-Nitrogen Donor Interaction Leading to Atrane Formation in
 Phosphate and Oxyphosphorane Compositions. Implications for Phosphoryl
 Transfer Enzymes1
;
_journal_name_full 'Inorganic Chemistry'
_journal_page_first 7403
_journal_page_last 7411
_journal_paper_doi 10.1021/ic040073+
_journal_volume 43
_journal_year 2004
_chemical_formula_sum 'C45 H46 N O6 P'
_chemical_formula_weight 727.80
_chemical_name_systematic
;
  ?
;
_space_group_IT_number 2
_symmetry_cell_setting triclinic
_symmetry_space_group_name_Hall '-P 1'
_symmetry_space_group_name_H-M 'P -1'
_atom_sites_solution_hydrogens geom
_atom_sites_solution_primary direct
_atom_sites_solution_secondary difmap
_audit_creation_method SHELXL-97
_cell_angle_alpha 85.5690(5)
_cell_angle_beta 84.1928(5)
_cell_angle_gamma 71.5345(5)
_cell_formula_units_Z 2
_cell_length_a 10.70030(10)
_cell_length_b 13.19170(10)
_cell_length_c 14.5801(2)
_cell_measurement_reflns_used 8516
_cell_measurement_temperature 293(2)
_cell_measurement_theta_max 27.48
_cell_measurement_theta_min 4.08
_cell_volume 1939.85(4)
_computing_structure_refinement 'SHELXL-97 (Sheldrick, 1997)'
_computing_structure_solution 'SHELXS-97 (Sheldrick, 1990)'
_diffrn_ambient_temperature 293(2)
_diffrn_measurement_device_type 'Nonius KappaCCD area detector'
_diffrn_radiation_monochromator graphite
_diffrn_radiation_source 'fine-focus sealed tube'
_diffrn_radiation_type MoK\a
_diffrn_radiation_wavelength 0.71073
_diffrn_reflns_av_R_equivalents 0.0170
_diffrn_reflns_av_sigmaI/netI 0.0372
_diffrn_reflns_limit_h_max 12
_diffrn_reflns_limit_h_min -13
_diffrn_reflns_limit_k_max 17
_diffrn_reflns_limit_k_min -17
_diffrn_reflns_limit_l_max 18
_diffrn_reflns_limit_l_min -18
_diffrn_reflns_number 14549
_diffrn_reflns_theta_max 27.50
_diffrn_reflns_theta_min 4.09
_exptl_absorpt_coefficient_mu 0.121
_exptl_absorpt_correction_T_max 0.9704
_exptl_absorpt_correction_T_min 0.9421
_exptl_crystal_colour colorless
_exptl_crystal_density_diffrn 1.246
_exptl_crystal_description block
_exptl_crystal_F_000 772
_exptl_crystal_size_max 0.50
_exptl_crystal_size_mid 0.50
_exptl_crystal_size_min 0.25
_refine_ls_extinction_method none
_refine_ls_goodness_of_fit_ref 1.029
_refine_ls_hydrogen_treatment mixed
_refine_ls_matrix_type full
_refine_ls_number_parameters 486
_refine_ls_number_reflns 8847
_refine_ls_number_restraints 0
_refine_ls_restrained_S_all 1.029
_refine_ls_R_factor_all 0.0736
_refine_ls_R_factor_gt 0.0483
_refine_ls_shift/su_max 0.001
_refine_ls_shift/su_mean 0.000
_refine_ls_structure_factor_coef Fsqd
_refine_ls_weighting_details 'calc w=1/[\s^2^(Fo^2^)+(0.0584P)^2^+0.4028P] where P=(Fo^2^+2Fc^2^)/3'
_refine_ls_weighting_scheme calc
_refine_ls_wR_factor_gt 0.1144
_refine_ls_wR_factor_ref 0.1295
_reflns_number_gt 6418
_reflns_number_total 8847
_reflns_threshold_expression >2sigma(I)
_cod_data_source_file ic0400732B_2.cif
_cod_data_source_block ntp19
_cod_database_code 4327387

loop_
_symmetry_equiv_pos_as_xyz
'x, y, z'
'-x, -y, -z'

loop_
_atom_site_label
_atom_site_type_symbol
_atom_site_fract_x
_atom_site_fract_y
_atom_site_fract_z
_atom_site_U_iso_or_equiv
_atom_site_adp_type
_atom_site_occupancy
_atom_site_symmetry_multiplicity
_atom_site_calc_flag
_atom_site_refinement_flags
P P 0.14587(4) 0.27600(3) 0.81713(3) 0.04137(12) Uani 1 1 d .
O1 O 0.13739(10) 0.34222(8) 0.71954(7) 0.0428(3) Uani 1 1 d .
O2 O 0.17118(11) 0.14897(9) 0.82563(7) 0.0464(3) Uani 1 1 d .
O3 O 0.18422(14) 0.05088(11) 0.40584(11) 0.0687(4) Uani 1 1 d .
H1 H 0.172(2) 0.073(2) 0.4709(19) 0.098(8) Uiso 1 1 d .
O4 O 0.12352(12) 0.32794(10) 0.91576(8) 0.0533(3) Uani 1 1 d .
O5 O 0.30674(11) 0.25995(9) 0.80960(7) 0.0463(3) Uani 1 1 d .
O6 O -0.01610(11) 0.29787(9) 0.82134(8) 0.0488(3) Uani 1 1 d .
N N 0.08215(13) 0.14777(10) 0.56215(9) 0.0428(3) Uani 1 1 d .
C1 C 0.02739(15) 0.39325(12) 0.66849(11) 0.0408(3) Uani 1 1 d .
C2 C -0.05830(17) 0.49216(13) 0.69497(12) 0.0477(4) Uani 1 1 d .
C3 C -0.16219(17) 0.54218(13) 0.64080(12) 0.0512(4) Uani 1 1 d .
H3 H -0.2231 0.6064 0.6593 0.061 Uiso 1 1 calc R
C4 C -0.17888(16) 0.50025(13) 0.56020(12) 0.0480(4) Uani 1 1 d .
C5 C -0.08560(16) 0.40564(13) 0.53347(11) 0.0452(4) Uani 1 1 d .
H5 H -0.0920 0.3787 0.4776 0.054 Uiso 1 1 calc R
C6 C 0.01783(15) 0.34885(12) 0.58694(11) 0.0403(3) Uani 1 1 d .
C7 C 0.11825(15) 0.24792(12) 0.54984(11) 0.0425(3) Uani 1 1 d .
H7A H 0.1372 0.2610 0.4843 0.051 Uiso 1 1 calc R
H7B H 0.1995 0.2360 0.5791 0.051 Uiso 1 1 calc R
C8 C 0.08554(16) 0.10503(13) 0.65834(11) 0.0462(4) Uani 1 1 d .
H8A H 0.0391 0.0522 0.6662 0.055 Uiso 1 1 calc R
H8B H 0.0394 0.1626 0.6987 0.055 Uiso 1 1 calc R
C9 C 0.22438(16) 0.05415(12) 0.68656(12) 0.0463(4) Uani 1 1 d .
C10 C 0.31575(19) -0.02185(14) 0.63169(14) 0.0587(5) Uani 1 1 d .
H10 H 0.2926 -0.0344 0.5748 0.070 Uiso 1 1 calc R
C11 C 0.4400(2) -0.07937(15) 0.65905(16) 0.0659(5) Uani 1 1 d .
C12 C 0.4702(2) -0.06159(15) 0.74525(15) 0.0650(5) Uani 1 1 d .
H12 H 0.5516 -0.1020 0.7656 0.078 Uiso 1 1 calc R
C13 C 0.38475(18) 0.01365(14) 0.80272(13) 0.0540(4) Uani 1 1 d .
C14 C 0.26365(16) 0.07286(12) 0.77003(11) 0.0447(4) Uani 1 1 d .
C15 C -0.04453(17) 0.15558(14) 0.52533(12) 0.0484(4) Uani 1 1 d .
H15A H -0.1130 0.2165 0.5510 0.058 Uiso 1 1 calc R
H15B H -0.0684 0.0919 0.5456 0.058 Uiso 1 1 calc R
C16 C -0.04022(18) 0.16753(14) 0.42127(12) 0.0504(4) Uani 1 1 d .
C17 C -0.1524(2) 0.22679(15) 0.37816(14) 0.0618(5) Uani 1 1 d .
H17 H -0.2269 0.2649 0.4141 0.074 Uiso 1 1 calc R
C18 C -0.1569(3) 0.23090(18) 0.28308(16) 0.0738(6) Uani 1 1 d .
C19 C -0.0441(3) 0.1737(2) 0.23222(15) 0.0807(7) Uani 1 1 d .
H19 H -0.0453 0.1761 0.1684 0.097 Uiso 1 1 calc R
C20 C 0.0706(2) 0.11321(19) 0.27069(14) 0.0721(6) Uani 1 1 d .
C21 C 0.0717(2) 0.11141(15) 0.36655(13) 0.0573(4) Uani 1 1 d .
C22 C -0.0380(2) 0.54543(16) 0.77747(14) 0.0674(5) Uani 1 1 d .
H22A H -0.0933 0.6187 0.7764 0.101 Uiso 1 1 calc R
H22B H 0.0529 0.5428 0.7756 0.101 Uiso 1 1 calc R
H22C H -0.0606 0.5088 0.8330 0.101 Uiso 1 1 calc R
C23 C -0.29146(19) 0.55654(15) 0.50200(15) 0.0627(5) Uani 1 1 d .
H23A H -0.2847 0.5166 0.4484 0.094 Uiso 0.55 1 calc PR
H23B H -0.2876 0.6269 0.4832 0.094 Uiso 0.55 1 calc PR
H23C H -0.3739 0.5620 0.5373 0.094 Uiso 0.55 1 calc PR
H23D H -0.3461 0.6204 0.5309 0.094 Uiso 0.45 1 calc PR
H23E H -0.3432 0.5101 0.4961 0.094 Uiso 0.45 1 calc PR
H23F H -0.2569 0.5750 0.4419 0.094 Uiso 0.45 1 calc PR
C24 C 0.5385(3) -0.1596(2) 0.5975(2) 0.1025(9) Uani 1 1 d .
H24A H 0.5144 -0.2240 0.5999 0.154 Uiso 1 1 calc R
H24B H 0.6252 -0.1756 0.6185 0.154 Uiso 1 1 calc R
H24C H 0.5384 -0.1302 0.5352 0.154 Uiso 1 1 calc R
C25 C 0.4244(2) 0.03207(17) 0.89407(14) 0.0687(5) Uani 1 1 d .
H25A H 0.4941 -0.0296 0.9135 0.103 Uiso 1 1 calc R
H25B H 0.3498 0.0441 0.9389 0.103 Uiso 1 1 calc R
H25C H 0.4549 0.0935 0.8883 0.103 Uiso 1 1 calc R
C26 C -0.2822(3) 0.2938(2) 0.2383(2) 0.1092(10) Uani 1 1 d .
H26A H -0.2599 0.3311 0.1831 0.164 Uiso 1 1 calc R
H26B H -0.3388 0.3445 0.2803 0.164 Uiso 1 1 calc R
H26C H -0.3272 0.2456 0.2231 0.164 Uiso 1 1 calc R
C27 C 0.1887(3) 0.0457(3) 0.21338(19) 0.1184(11) Uani 1 1 d .
H27A H 0.2575 0.0092 0.2527 0.178 Uiso 1 1 calc R
H27B H 0.2202 0.0908 0.1683 0.178 Uiso 1 1 calc R
H27C H 0.1636 -0.0058 0.1827 0.178 Uiso 1 1 calc R
C28 C 0.21195(19) 0.35718(15) 0.96454(12) 0.0552(4) Uani 1 1 d .
C29 C 0.2922(2) 0.28396(19) 1.02254(15) 0.0744(6) Uani 1 1 d .
H29 H 0.2927 0.2131 1.0271 0.089 Uiso 1 1 calc R
C30 C 0.3726(3) 0.3174(3) 1.07432(18) 0.0946(8) Uani 1 1 d .
H30 H 0.4283 0.2682 1.1133 0.113 Uiso 1 1 calc R
C31 C 0.3709(3) 0.4214(3) 1.06871(19) 0.0966(9) Uani 1 1 d .
H31 H 0.4254 0.4431 1.1034 0.116 Uiso 1 1 calc R
C32 C 0.2889(3) 0.4936(2) 1.01198(18) 0.0925(8) Uani 1 1 d .
H32 H 0.2878 0.5645 1.0080 0.111 Uiso 1 1 calc R
C33 C 0.2073(3) 0.46229(18) 0.96014(15) 0.0741(6) Uani 1 1 d .
H33 H 0.1499 0.5122 0.9227 0.089 Uiso 1 1 calc R
C34 C 0.39181(15) 0.29109(13) 0.74393(11) 0.0429(3) Uani 1 1 d .
C35 C 0.4078(2) 0.39017(15) 0.74566(14) 0.0620(5) Uani 1 1 d .
H35 H 0.3529 0.4405 0.7854 0.074 Uiso 1 1 calc R
C36 C 0.5063(2) 0.41460(17) 0.68760(17) 0.0721(6) Uani 1 1 d .
H36 H 0.5172 0.4817 0.6886 0.086 Uiso 1 1 calc R
C37 C 0.58727(19) 0.34166(18) 0.62923(15) 0.0666(5) Uani 1 1 d .
H37 H 0.6539 0.3584 0.5911 0.080 Uiso 1 1 calc R
C38 C 0.5700(2) 0.24391(18) 0.62703(15) 0.0677(5) Uani 1 1 d .
H38 H 0.6249 0.1939 0.5870 0.081 Uiso 1 1 calc R
C39 C 0.47163(19) 0.21828(15) 0.68365(13) 0.0589(5) Uani 1 1 d .
H39 H 0.4595 0.1518 0.6809 0.071 Uiso 1 1 calc R
C40 C -0.09827(16) 0.25172(13) 0.87519(11) 0.0454(4) Uani 1 1 d .
C41 C -0.22464(19) 0.27915(17) 0.84737(15) 0.0635(5) Uani 1 1 d .
H41 H -0.2472 0.3242 0.7952 0.076 Uiso 1 1 calc R
C42 C -0.3176(2) 0.2399(2) 0.89677(19) 0.0861(7) Uani 1 1 d .
H42 H -0.4030 0.2594 0.8782 0.103 Uiso 1 1 calc R
C43 C -0.2854(2) 0.1729(2) 0.97242(18) 0.0827(7) Uani 1 1 d .
H43 H -0.3488 0.1470 1.0057 0.099 Uiso 1 1 calc R
C44 C -0.1595(2) 0.14359(19) 0.99944(14) 0.0721(6) Uani 1 1 d .
H44 H -0.1370 0.0963 1.0502 0.086 Uiso 1 1 calc R
C45 C -0.0649(2) 0.18392(17) 0.95167(13) 0.0606(5) Uani 1 1 d .
H45 H 0.0199 0.1653 0.9712 0.073 Uiso 1 1 calc R

loop_
_atom_site_aniso_label
_atom_site_aniso_U_11
_atom_site_aniso_U_22
_atom_site_aniso_U_33
_atom_site_aniso_U_23
_atom_site_aniso_U_13
_atom_site_aniso_U_12
P 0.0408(2) 0.0444(2) 0.0384(2) -0.00210(16) -0.00118(16) -0.01319(17)

loop_
_atom_type_symbol
_atom_type_description
_atom_type_scat_dispersion_real
_atom_type_scat_dispersion_imag
_atom_type_scat_source
C C 0.0033 0.0016 'International Tables Vol C Tables 4.2.6.8 and 6.1.1.4'
H H 0.0000 0.0000 'International Tables Vol C Tables 4.2.6.8 and 6.1.1.4'
N N 0.0061 0.0033 'International Tables Vol C Tables 4.2.6.8 and 6.1.1.4'
O O 0.0106 0.0060 'International Tables Vol C Tables 4.2.6.8 and 6.1.1.4'
P P 0.1023 0.0942 'International Tables Vol C Tables 4.2.6.8 and 6.1.1.4'
